data_7022242
loop_
_publ_author_name
'Chen, Weifeng'
'Wang, Liliang'
'Li, Zhifang'
'Lin, Aiqin'
'Lai, Guoqiao'
'Xiao, Xuqiong'
'Deng, Yuan'
'Kira, Mitsuo'

_publ_section_title
;
 Diverse reactivity of an isolable dialkylsilylene toward imines.
;
_journal_issue 5
_journal_name_full 'Dalton transactions (Cambridge, England : 2003)'
_journal_page_first 1872
_journal_page_last 1878
_journal_paper_doi 10.1039/c2dt32126b
_journal_volume 42
_journal_year 2013
_chemical_formula_sum 'C31 H49 F6 N Si5'
_chemical_formula_weight 690.16
_chemical_name_systematic
;
?
;
_space_group_IT_number 61
_symmetry_cell_setting orthorhombic
_symmetry_space_group_name_Hall '-P 2ac 2ab'
_symmetry_space_group_name_H-M 'P b c a'
_atom_sites_solution_hydrogens geom
_atom_sites_solution_primary direct
_atom_sites_solution_secondary difmap
_audit_creation_method SHELXL-97
_cell_angle_alpha 90.00
_cell_angle_beta 90.00
_cell_angle_gamma 90.00
_cell_formula_units_Z 8
_cell_length_a 22.667(4)
_cell_length_b 14.110(2)
_cell_length_c 23.682(4)
_cell_measurement_reflns_used 4193
_cell_measurement_temperature 296(2)
_cell_measurement_theta_max 23.58
_cell_measurement_theta_min 2.46
_cell_volume 7574(2)
_computing_cell_refinement 'Bruker SAINT'
_computing_data_collection 'Bruker APEX2'
_computing_data_reduction 'Bruker SAINT'
_computing_molecular_graphics 'Bruker SHELXTL'
_computing_publication_material 'Bruker SHELXTL'
_computing_structure_refinement 'SHELXL-97 (Sheldrick, 1997)'
_computing_structure_solution 'SHELXS-97 (Sheldrick, 1990)'
_diffrn_ambient_temperature 296(2)
_diffrn_measured_fraction_theta_full 0.995
_diffrn_measured_fraction_theta_max 0.995
_diffrn_measurement_device_type 'Bruker APEX-II CCD'
_diffrn_measurement_method '\f and \w scans'
_diffrn_radiation_monochromator graphite
_diffrn_radiation_source 'fine-focus sealed tube'
_diffrn_radiation_type MoK\a
_diffrn_radiation_wavelength 0.71073
_diffrn_reflns_av_R_equivalents 0.0505
_diffrn_reflns_av_sigmaI/netI 0.0537
_diffrn_reflns_limit_h_max 21
_diffrn_reflns_limit_h_min -27
_diffrn_reflns_limit_k_max 17
_diffrn_reflns_limit_k_min -12
_diffrn_reflns_limit_l_max 29
_diffrn_reflns_limit_l_min -11
_diffrn_reflns_number 25486
_diffrn_reflns_theta_full 26.00
_diffrn_reflns_theta_max 26.00
_diffrn_reflns_theta_min 1.91
_diffrn_standards_number 0
_exptl_absorpt_coefficient_mu 0.239
_exptl_absorpt_correction_T_max 0.7456
_exptl_absorpt_correction_T_min 0.6557
_exptl_absorpt_correction_type multi-scan
_exptl_absorpt_process_details sadabs
_exptl_crystal_colour colorless
_exptl_crystal_density_diffrn 1.210
_exptl_crystal_density_method 'not measured'
_exptl_crystal_description block
_exptl_crystal_F_000 2928
_exptl_crystal_size_max 0.25
_exptl_crystal_size_mid 0.25
_exptl_crystal_size_min 0.20
_refine_diff_density_max 0.277
_refine_diff_density_min -0.292
_refine_diff_density_rms 0.045
_refine_ls_extinction_method none
_refine_ls_goodness_of_fit_ref 0.969
_refine_ls_hydrogen_treatment constr
_refine_ls_matrix_type full
_refine_ls_number_parameters 447
_refine_ls_number_reflns 7395
_refine_ls_number_restraints 17
_refine_ls_restrained_S_all 0.971
_refine_ls_R_factor_all 0.1012
_refine_ls_R_factor_gt 0.0527
_refine_ls_shift/su_max 0.000
_refine_ls_shift/su_mean 0.000
_refine_ls_structure_factor_coef Fsqd
_refine_ls_weighting_details 'calc w=1/[\s^2^(Fo^2^)+(0.0627P)^2^+5.0045P] where P=(Fo^2^+2Fc^2^)/3'
_refine_ls_weighting_scheme calc
_refine_ls_wR_factor_gt 0.1202
_refine_ls_wR_factor_ref 0.1509
_reflns_number_gt 4486
_reflns_number_total 7395
_reflns_threshold_expression >2sigma(I)
_cod_data_source_file c2dt32126b.txt
_cod_data_source_block f120112a
_cod_depositor_comments
;
The following automatic conversions were performed:

'_symmetry_cell_setting' value 'Orthorhombic' changed to
'orthorhombic' according to
/home/saulius/struct/CIF-dictionaries/cif_core.dic dictionary named
'cif_core.dic' version 2.4.2 from 2011-04-26.

Automatic conversion script
Id: cif_fix_values 1891 2012-01-12 08:04:46Z andrius 
;
_cod_original_sg_symbol_H-M Pbca
_cod_database_code 7022242

loop_
_symmetry_equiv_pos_as_xyz
'x, y, z'
'-x+1/2, -y, z+1/2'
'-x, y+1/2, -z+1/2'
'x+1/2, -y+1/2, -z'
'-x, -y, -z'
'x-1/2, y, -z-1/2'
'x, -y-1/2, z-1/2'
'-x-1/2, y-1/2, z'

loop_
_atom_site_label
_atom_site_type_symbol
_atom_site_fract_x
_atom_site_fract_y
_atom_site_fract_z
_atom_site_U_iso_or_equiv
_atom_site_adp_type
_atom_site_occupancy
_atom_site_symmetry_multiplicity
_atom_site_calc_flag
_atom_site_refinement_flags
_atom_site_disorder_assembly
_atom_site_disorder_group
Si1 Si 0.11430(4) 0.25266(6) 0.12049(3) 0.0438(2) Uani 1 1 d . . .
Si2 Si 0.12465(5) 0.37963(7) 0.00750(4) 0.0609(3) Uani 1 1 d . . .
Si3 Si 0.22379(5) 0.23517(7) 0.03765(4) 0.0642(3) Uani 1 1 d . . .
Si4 Si 0.18032(5) 0.21033(7) 0.25027(4) 0.0612(3) Uani 1 1 d . . .
Si5 Si 0.06847(5) 0.10253(7) 0.10801(5) 0.0700(3) Uani 1 1 d . . .
N1 N 0.06354(10) 0.33317(16) 0.15101(9) 0.0416(6) Uani 1 1 d . . .
C1 C 0.16319(14) 0.3140(2) 0.06743(12) 0.0479(7) Uani 1 1 d . . .
C2 C 0.19094(14) 0.3900(2) 0.10810(12) 0.0474(7) Uani 1 1 d . . .
H2A H 0.2271 0.4142 0.0915 0.057 Uiso 1 1 calc R . .
H2B H 0.1638 0.4427 0.1121 0.057 Uiso 1 1 calc R . .
C3 C 0.20444(14) 0.3494(2) 0.16607(13) 0.0506(8) Uani 1 1 d . . .
H3A H 0.2115 0.4011 0.1922 0.061 Uiso 1 1 calc R . .
H3B H 0.2403 0.3120 0.1639 0.061 Uiso 1 1 calc R . .
C4 C 0.15406(13) 0.28678(19) 0.18916(12) 0.0438(7) Uani 1 1 d . . .
C5 C 0.08184(17) 0.4837(3) 0.03339(15) 0.0692(10) Uani 1 1 d . . .
H5A H 0.0617 0.5129 0.0023 0.104 Uiso 1 1 calc R . .
H5B H 0.1083 0.5287 0.0503 0.104 Uiso 1 1 calc R . .
H5C H 0.0535 0.4631 0.0609 0.104 Uiso 1 1 calc R . .
C6 C 0.0725(2) 0.3048(3) -0.03378(16) 0.0891(13) Uani 1 1 d . . .
H6A H 0.0428 0.2797 -0.0090 0.134 Uiso 1 1 calc R . .
H6B H 0.0937 0.2535 -0.0511 0.134 Uiso 1 1 calc R . .
H6C H 0.0541 0.3426 -0.0625 0.134 Uiso 1 1 calc R . .
F3 F 0.12168(16) 0.76747(19) 0.18502(14) 0.1380(12) Uani 1 1 d U A .
C7 C 0.1791(2) 0.4307(3) -0.04310(16) 0.0890(13) Uani 1 1 d . . .
H7A H 0.1589 0.4694 -0.0702 0.134 Uiso 1 1 calc R . .
H7B H 0.1994 0.3803 -0.0622 0.134 Uiso 1 1 calc R . .
H7C H 0.2071 0.4687 -0.0229 0.134 Uiso 1 1 calc R . .
C8 C 0.1993(2) 0.1695(3) -0.0265(2) 0.1131(17) Uani 1 1 d . . .
H8A H 0.1934 0.2134 -0.0570 0.170 Uiso 1 1 calc R . .
H8B H 0.1629 0.1372 -0.0186 0.170 Uiso 1 1 calc R . .
H8C H 0.2289 0.1242 -0.0370 0.170 Uiso 1 1 calc R . .
C9 C 0.29147(19) 0.3049(3) 0.0199(2) 0.0963(14) Uani 1 1 d . . .
H9A H 0.3184 0.2656 -0.0009 0.144 Uiso 1 1 calc R . .
H9B H 0.3100 0.3262 0.0540 0.144 Uiso 1 1 calc R . .
H9C H 0.2807 0.3587 -0.0027 0.144 Uiso 1 1 calc R . .
C10 C 0.2504(2) 0.1449(3) 0.08882(19) 0.0902(13) Uani 1 1 d . . .
H10A H 0.2173 0.1117 0.1045 0.135 Uiso 1 1 calc R . .
H10B H 0.2719 0.1757 0.1186 0.135 Uiso 1 1 calc R . .
H10C H 0.2758 0.1008 0.0698 0.135 Uiso 1 1 calc R . .
C11 C 0.12084(19) 0.1829(3) 0.30121(16) 0.0861(13) Uani 1 1 d . . .
H11A H 0.0885 0.1534 0.2818 0.129 Uiso 1 1 calc R . .
H11B H 0.1075 0.2404 0.3187 0.129 Uiso 1 1 calc R . .
H11C H 0.1356 0.1406 0.3297 0.129 Uiso 1 1 calc R . .
C12 C 0.2121(2) 0.0931(3) 0.22921(19) 0.0945(14) Uani 1 1 d . . .
H12A H 0.2201 0.0562 0.2624 0.142 Uiso 1 1 calc R . .
H12B H 0.2481 0.1029 0.2087 0.142 Uiso 1 1 calc R . .
H12C H 0.1844 0.0599 0.2057 0.142 Uiso 1 1 calc R . .
C13 C 0.23925(19) 0.2756(3) 0.28949(18) 0.0922(14) Uani 1 1 d . . .
H13A H 0.2242 0.3357 0.3019 0.138 Uiso 1 1 calc R . .
H13B H 0.2725 0.2857 0.2650 0.138 Uiso 1 1 calc R . .
H13C H 0.2514 0.2390 0.3216 0.138 Uiso 1 1 calc R . .
C14 C 0.0290(2) 0.0824(3) 0.1747(2) 0.1016(15) Uani 1 1 d . . .
H14A H 0.0065 0.0248 0.1721 0.152 Uiso 1 1 calc R . .
H14B H 0.0028 0.1346 0.1819 0.152 Uiso 1 1 calc R . .
H14C H 0.0569 0.0772 0.2050 0.152 Uiso 1 1 calc R . .
C15 C 0.0129(3) 0.1002(4) 0.0501(2) 0.125(2) Uani 1 1 d . . .
H15A H -0.0057 0.0391 0.0490 0.187 Uiso 1 1 calc R . .
H15B H 0.0321 0.1121 0.0147 0.187 Uiso 1 1 calc R . .
H15C H -0.0163 0.1482 0.0568 0.187 Uiso 1 1 calc R . .
C16 C 0.1186(2) 0.0001(3) 0.0954(3) 0.138(2) Uani 1 1 d . . .
H16A H 0.1491 -0.0004 0.1235 0.207 Uiso 1 1 calc R . .
H16B H 0.1361 0.0057 0.0586 0.207 Uiso 1 1 calc R . .
H16C H 0.0965 -0.0578 0.0975 0.207 Uiso 1 1 calc R . .
C17 C 0.00292(13) 0.3485(2) 0.14863(13) 0.0455(7) Uani 1 1 d . . .
C18 C -0.02952(14) 0.3817(2) 0.19406(14) 0.0534(8) Uani 1 1 d . . .
H18 H -0.0106 0.3956 0.2279 0.064 Uiso 1 1 calc R . .
C19 C -0.08935(17) 0.3943(3) 0.18963(18) 0.0708(11) Uani 1 1 d . . .
H19 H -0.1102 0.4166 0.2208 0.085 Uiso 1 1 calc R . .
C20 C -0.11906(18) 0.3752(3) 0.1412(2) 0.0777(12) Uani 1 1 d . . .
H20 H -0.1597 0.3836 0.1391 0.093 Uiso 1 1 calc R . .
C21 C -0.08771(18) 0.3433(3) 0.09568(19) 0.0779(12) Uani 1 1 d . . .
H21 H -0.1074 0.3300 0.0621 0.094 Uiso 1 1 calc R . .
C22 C -0.02743(16) 0.3305(3) 0.09859(15) 0.0636(9) Uani 1 1 d . . .
H22 H -0.0069 0.3098 0.0669 0.076 Uiso 1 1 calc R . .
C23 C 0.09580(13) 0.34360(19) 0.20411(12) 0.0426(7) Uani 1 1 d . . .
H23 H 0.0745 0.3080 0.2332 0.051 Uiso 1 1 calc R . .
C24 C 0.10396(13) 0.4441(2) 0.22518(12) 0.0433(7) Uani 1 1 d . . .
C25 C 0.12370(13) 0.4586(2) 0.27963(12) 0.0467(7) Uani 1 1 d . . .
H25 H 0.1317 0.4065 0.3024 0.056 Uiso 1 1 calc R . .
C26 C 0.13179(14) 0.5489(2) 0.30098(12) 0.0488(7) Uani 1 1 d . B .
C27 C 0.11980(14) 0.6273(2) 0.26847(13) 0.0501(7) Uani 1 1 d . . .
H27 H 0.1254 0.6880 0.2827 0.060 Uiso 1 1 calc R . .
C28 C 0.09923(14) 0.6135(2) 0.21402(13) 0.0470(7) Uani 1 1 d . A .
C29 C 0.09153(13) 0.5229(2) 0.19241(12) 0.0452(7) Uani 1 1 d . . .
H29 H 0.0779 0.5150 0.1557 0.054 Uiso 1 1 calc R . .
C30 C 0.1547(2) 0.5597(3) 0.35994(15) 0.0695(10) Uani 1 1 d . . .
C31 C 0.08425(19) 0.6973(2) 0.17837(16) 0.0631(9) Uani 1 1 d U . .
F1 F 0.0990(13) 0.6848(15) 0.1265(7) 0.118(5) Uani 0.41(3) 1 d PU A 1
F2 F 0.0304(6) 0.720(2) 0.1793(15) 0.137(8) Uani 0.41(3) 1 d PU A 1
F1' F 0.0748(10) 0.6783(8) 0.1262(5) 0.120(5) Uani 0.59(3) 1 d PU A 2
F2' F 0.0383(7) 0.7428(10) 0.1974(6) 0.116(3) Uani 0.59(3) 1 d PU A 2
F4 F 0.1494(8) 0.6451(7) 0.3795(4) 0.133(5) Uani 0.79(3) 1 d P B 1
F5 F 0.1256(4) 0.5034(7) 0.3947(3) 0.101(2) Uani 0.79(3) 1 d P B 1
F6 F 0.2093(3) 0.5330(11) 0.3638(5) 0.128(4) Uani 0.79(3) 1 d P B 1
F4' F 0.180(2) 0.635(2) 0.3706(13) 0.099(13) Uani 0.21(3) 1 d P B 2
F5' F 0.1144(14) 0.557(6) 0.3989(10) 0.134(17) Uani 0.21(3) 1 d P B 2
F6' F 0.190(3) 0.496(3) 0.3757(18) 0.14(2) Uani 0.21(3) 1 d PU B 2

loop_
_atom_site_aniso_label
_atom_site_aniso_U_11
_atom_site_aniso_U_22
_atom_site_aniso_U_33
_atom_site_aniso_U_23
_atom_site_aniso_U_13
_atom_site_aniso_U_12
Si1 0.0514(5) 0.0351(4) 0.0450(4) -0.0061(3) 0.0062(4) -0.0036(4)
Si2 0.0732(7) 0.0654(6) 0.0442(5) 0.0024(4) 0.0056(5) -0.0043(5)
Si3 0.0694(6) 0.0556(6) 0.0676(6) -0.0135(5) 0.0217(5) 0.0012(5)
Si4 0.0716(7) 0.0553(6) 0.0568(5) 0.0066(4) -0.0056(5) 0.0151(5)
Si5 0.0805(7) 0.0470(6) 0.0827(7) -0.0172(5) 0.0154(6) -0.0200(5)
N1 0.0416(14) 0.0434(14) 0.0399(12) -0.0060(10) -0.0028(11) -0.0006(11)
C1 0.0553(19) 0.0424(17) 0.0459(16) -0.0067(13) 0.0085(14) -0.0031(14)
C2 0.0497(18) 0.0393(16) 0.0531(17) -0.0024(13) 0.0081(15) -0.0063(14)
C3 0.0504(18) 0.0427(17) 0.0586(19) -0.0065(14) -0.0005(15) 0.0016(14)
C4 0.0483(17) 0.0350(15) 0.0480(16) -0.0022(13) 0.0029(14) 0.0038(13)
C5 0.079(3) 0.071(2) 0.057(2) 0.0108(18) -0.0018(19) 0.007(2)
C6 0.099(3) 0.112(4) 0.056(2) -0.014(2) -0.005(2) -0.008(3)
F3 0.185(3) 0.0732(18) 0.156(3) 0.0423(17) -0.045(2) -0.0426(19)
C7 0.106(3) 0.094(3) 0.067(2) 0.021(2) 0.023(2) 0.000(3)
C8 0.149(5) 0.097(4) 0.093(3) -0.047(3) 0.012(3) 0.014(3)
C9 0.077(3) 0.098(3) 0.114(4) 0.000(3) 0.042(3) 0.001(2)
C10 0.090(3) 0.064(3) 0.116(3) 0.003(2) 0.024(3) 0.020(2)
C11 0.102(3) 0.093(3) 0.063(2) 0.026(2) 0.008(2) 0.014(3)
C12 0.121(4) 0.066(3) 0.097(3) 0.011(2) -0.008(3) 0.039(3)
C13 0.087(3) 0.102(3) 0.088(3) -0.008(2) -0.033(3) 0.026(2)
C14 0.096(3) 0.100(3) 0.109(4) 0.004(3) 0.020(3) -0.043(3)
C15 0.163(5) 0.102(4) 0.109(4) -0.031(3) -0.021(4) -0.063(4)
C16 0.127(4) 0.049(3) 0.239(7) -0.034(4) 0.048(5) -0.012(3)
C17 0.0482(18) 0.0361(16) 0.0521(17) 0.0055(13) -0.0026(15) -0.0030(13)
C18 0.0492(19) 0.0510(19) 0.0600(19) 0.0034(15) 0.0048(16) 0.0034(15)
C19 0.061(2) 0.060(2) 0.091(3) 0.020(2) 0.017(2) 0.0088(18)
C20 0.050(2) 0.077(3) 0.106(3) 0.036(2) 0.001(2) 0.0007(19)
C21 0.062(3) 0.088(3) 0.085(3) 0.022(2) -0.024(2) -0.018(2)
C22 0.060(2) 0.071(2) 0.059(2) 0.0039(17) -0.0025(18) -0.0129(18)
C23 0.0512(17) 0.0366(16) 0.0399(15) 0.0001(12) 0.0010(13) 0.0023(13)
C24 0.0450(17) 0.0432(17) 0.0416(15) -0.0044(13) 0.0009(13) 0.0031(13)
C25 0.0519(18) 0.0441(17) 0.0443(16) -0.0018(13) -0.0020(14) 0.0085(14)
C26 0.0517(19) 0.0484(19) 0.0463(16) -0.0078(14) -0.0030(14) 0.0007(14)
C27 0.0539(19) 0.0429(18) 0.0536(17) -0.0112(14) 0.0019(15) -0.0021(14)
C28 0.0514(18) 0.0396(17) 0.0498(17) -0.0041(14) 0.0051(14) 0.0048(14)
C29 0.0497(18) 0.0432(17) 0.0427(16) -0.0058(13) -0.0002(14) 0.0044(14)
C30 0.088(3) 0.069(3) 0.052(2) -0.011(2) -0.009(2) 0.003(2)
C31 0.084(3) 0.041(2) 0.065(2) -0.0046(17) 0.002(2) 0.0021(18)
F1 0.200(15) 0.089(7) 0.065(6) 0.035(5) 0.054(8) 0.042(7)
F2 0.074(5) 0.158(16) 0.178(19) 0.089(12) 0.019(7) 0.047(6)
F1' 0.242(14) 0.054(4) 0.064(5) -0.005(4) -0.058(6) 0.029(6)
F2' 0.163(7) 0.083(4) 0.103(5) 0.008(4) 0.013(5) 0.077(4)
F4 0.245(12) 0.080(4) 0.075(4) -0.040(3) -0.049(6) 0.032(7)
F5 0.147(6) 0.111(5) 0.046(3) 0.000(3) -0.010(3) -0.014(4)
F6 0.082(4) 0.212(13) 0.090(4) -0.034(6) -0.040(3) 0.017(5)
F4' 0.17(3) 0.07(2) 0.055(11) 0.004(12) -0.047(14) -0.07(2)
F5' 0.087(14) 0.25(5) 0.066(10) -0.054(19) 0.032(9) -0.06(2)
F6' 0.23(5) 0.098(19) 0.09(2) -0.020(13) -0.09(3) 0.08(2)

loop_
_atom_type_symbol
_atom_type_description
_atom_type_scat_dispersion_real
_atom_type_scat_dispersion_imag
_atom_type_scat_source
C C 0.0033 0.0016 'International Tables Vol C Tables 4.2.6.8 and 6.1.1.4'
H H 0.0000 0.0000 'International Tables Vol C Tables 4.2.6.8 and 6.1.1.4'
N N 0.0061 0.0033 'International Tables Vol C Tables 4.2.6.8 and 6.1.1.4'
F F 0.0171 0.0103 'International Tables Vol C Tables 4.2.6.8 and 6.1.1.4'
Si Si 0.0817 0.0704 'International Tables Vol C Tables 4.2.6.8 and 6.1.1.4'

loop_
_geom_angle_atom_site_label_1
_geom_angle_atom_site_label_2
_geom_angle_atom_site_label_3
_geom_angle
N1 Si1 C1 111.07(12)
N1 Si1 C4 78.38(11)
C1 Si1 C4 99.99(13)
N1 Si1 Si5 109.78(9)
C1 Si1 Si5 125.63(10)
C4 Si1 Si5 122.25(10)
C6 Si2 C5 106.8(2)
C6 Si2 C7 107.6(2)
C5 Si2 C7 104.57(18)
C6 Si2 C1 113.96(17)
C5 Si2 C1 112.11(14)
C7 Si2 C1 111.26(18)
C10 Si3 C8 106.7(2)
C10 Si3 C9 103.9(2)
C8 Si3 C9 108.8(2)
C10 Si3 C1 113.16(16)
C8 Si3 C1 112.2(2)
C9 Si3 C1 111.60(17)
C11 Si4 C13 107.4(2)
C11 Si4 C12 105.6(2)
C13 Si4 C12 107.0(2)
C11 Si4 C4 112.78(16)
C13 Si4 C4 108.80(17)
C12 Si4 C4 114.79(17)
C14 Si5 C15 107.5(2)
C14 Si5 C16 108.4(3)
C15 Si5 C16 106.3(3)
C14 Si5 Si1 104.12(15)
C15 Si5 Si1 113.75(16)
C16 Si5 Si1 116.40(17)
C17 N1 C23 120.9(2)
C17 N1 Si1 136.4(2)
C23 N1 Si1 95.20(16)
C2 C1 Si1 98.05(18)
C2 C1 Si3 109.7(2)
Si1 C1 Si3 113.79(16)
C2 C1 Si2 107.89(19)
Si1 C1 Si2 116.72(17)
Si3 C1 Si2 109.80(15)
C3 C2 C1 112.1(2)
C2 C3 C4 112.8(2)
C3 C4 C23 113.9(2)
C3 C4 Si4 111.3(2)
C23 C4 Si4 112.21(19)
C3 C4 Si1 101.00(19)
C23 C4 Si1 85.69(17)
Si4 C4 Si1 130.49(16)
C18 C17 N1 123.0(3)
C18 C17 C22 117.4(3)
N1 C17 C22 119.6(3)
C19 C18 C17 120.6(3)
C20 C19 C18 122.0(4)
C19 C20 C21 118.3(4)
C20 C21 C22 121.2(4)
C21 C22 C17 120.5(4)
N1 C23 C24 116.0(2)
N1 C23 C4 100.0(2)
C24 C23 C4 116.5(2)
C25 C24 C29 118.1(3)
C25 C24 C23 119.1(3)
C29 C24 C23 122.8(3)
C24 C25 C26 121.4(3)
C27 C26 C25 120.7(3)
C27 C26 C30 120.6(3)
C25 C26 C30 118.7(3)
C26 C27 C28 118.4(3)
C27 C28 C29 121.0(3)
C27 C28 C31 119.5(3)
C29 C28 C31 119.5(3)
C24 C29 C28 120.5(3)
F4' C30 F6' 105(2)
F4' C30 F4 34(2)
F6' C30 F4 127.9(19)
F4' C30 F5' 102.0(18)
F6' C30 F5' 102(2)
F4 C30 F5' 73(3)
F4' C30 F6 78(2)
F6' C30 F6 33(3)
F4 C30 F6 109.4(7)
F5' C30 F6 128(2)
F4' C30 F5 128.4(15)
F6' C30 F5 73(3)
F4 C30 F5 106.9(6)
F5' C30 F5 36(3)
F6 C30 F5 105.0(7)
F4' C30 C26 116.1(13)
F6' C30 C26 115.2(18)
F4 C30 C26 113.3(6)
F5' C30 C26 114.6(12)
F6 C30 C26 111.5(6)
F5 C30 C26 110.3(5)
F2 C31 F1' 84.6(14)
F2 C31 F1 107.7(14)
F1' C31 F1 25.1(13)
F2 C31 F2' 25.4(17)
F1' C31 F2' 107.6(10)
F1 C31 F2' 127.3(12)
F2 C31 F3 115.7(15)
F1' C31 F3 112.4(9)
F1 C31 F3 92.9(13)
F2' C31 F3 96.0(8)
F2 C31 C28 114.2(10)
F1' C31 C28 114.7(6)
F1 C31 C28 111.9(10)
F2' C31 C28 112.1(7)
F3 C31 C28 112.5(3)

loop_
_geom_bond_atom_site_label_1
_geom_bond_atom_site_label_2
_geom_bond_distance
Si1 N1 1.771(2)
Si1 C1 1.886(3)
Si1 C4 1.921(3)
Si1 Si5 2.3778(13)
Si2 C6 1.862(4)
Si2 C5 1.864(4)
Si2 C7 1.865(4)
Si2 C1 1.907(3)
Si3 C10 1.859(4)
Si3 C8 1.864(4)
Si3 C9 1.871(4)
Si3 C1 1.903(3)
Si4 C11 1.850(4)
Si4 C13 1.870(4)
Si4 C12 1.872(4)
Si4 C4 1.901(3)
Si5 C14 1.838(4)
Si5 C15 1.862(5)
Si5 C16 1.863(5)
N1 C17 1.392(4)
N1 C23 1.462(3)
C1 C2 1.573(4)
C2 C3 1.519(4)
C3 C4 1.544(4)
C4 C23 1.585(4)
F3 C31 1.313(4)
C17 C18 1.385(4)
C17 C22 1.393(4)
C18 C19 1.372(5)
C19 C20 1.356(5)
C20 C21 1.368(6)
C21 C22 1.380(5)
C23 C24 1.515(4)
C24 C25 1.380(4)
C24 C29 1.385(4)
C25 C26 1.383(4)
C26 C27 1.375(4)
C26 C30 1.497(5)
C27 C28 1.385(4)
C28 C29 1.388(4)
C28 C31 1.492(4)
C30 F4' 1.23(2)
C30 F6' 1.25(3)
C30 F4 1.297(9)
C30 F5' 1.30(2)
C30 F6 1.298(9)
C30 F5 1.320(8)
C31 F2 1.262(15)
C31 F1' 1.281(10)
C31 F1 1.284(14)
C31 F2' 1.304(12)
